data_4502289
loop_
_publ_author_name
'Singh, Devendra'
'Bhattacharyya, Pradip K.'
'Baruah, Jubaraj B.'

_publ_section_title
;
 Structural Studies on Solvates of Cyclic Imide Tethered Carboxylic Acids
 with Pyridine and Quinoline
;
_journal_issue 1
_journal_name_full 'Crystal Growth &amp; Design'
_journal_page_first 348
_journal_paper_doi 10.1021/cg900938x
_journal_volume 10
_journal_year 2010
_chemical_formula_sum 'C34 H28 N4 O8'
_chemical_formula_weight 620.60
_chemical_name_systematic
; 
 ? 
;
_space_group_IT_number 14
_symmetry_cell_setting monoclinic
_symmetry_space_group_name_Hall '-P 2ybc'
_symmetry_space_group_name_H-M 'P 1 21/c 1'
_atom_sites_solution_hydrogens geom
_atom_sites_solution_primary direct
_atom_sites_solution_secondary difmap
_audit_creation_method SHELXL-97
_cell_angle_alpha 90.00
_cell_angle_beta 96.131(7)
_cell_angle_gamma 90.00
_cell_formula_units_Z 2
_cell_length_a 7.5238(7)
_cell_length_b 20.237(2)
_cell_length_c 10.1313(9)
_cell_measurement_reflns_used 709
_cell_measurement_temperature 296(2)
_cell_measurement_theta_max 19.67
_cell_measurement_theta_min 2.85
_cell_volume 1533.8(2)
_computing_cell_refinement 'Bruker SMART'
_computing_data_collection 'Bruker SMART'
_computing_data_reduction 'Bruker SAINT'
_computing_molecular_graphics 'Bruker SHELXTL'
_computing_publication_material 'Bruker SHELXTL'
_computing_structure_refinement 'SHELXL-97 (Sheldrick, 1997)'
_computing_structure_solution 'SHELXS-97 (Sheldrick, 1990)'
_diffrn_ambient_temperature 296(2)
_diffrn_measured_fraction_theta_full 0.956
_diffrn_measured_fraction_theta_max 0.956
_diffrn_measurement_device_type 'CCD area detector'
_diffrn_measurement_method 'phi and omega scans'
_diffrn_radiation_monochromator graphite
_diffrn_radiation_source 'fine-focus sealed tube'
_diffrn_radiation_type MoK\a
_diffrn_radiation_wavelength 0.71073
_diffrn_reflns_av_R_equivalents 0.0947
_diffrn_reflns_av_sigmaI/netI 0.0941
_diffrn_reflns_limit_h_max 8
_diffrn_reflns_limit_h_min -8
_diffrn_reflns_limit_k_max 24
_diffrn_reflns_limit_k_min -22
_diffrn_reflns_limit_l_max 12
_diffrn_reflns_limit_l_min -11
_diffrn_reflns_number 7914
_diffrn_reflns_theta_full 25.00
_diffrn_reflns_theta_max 25.00
_diffrn_reflns_theta_min 7.42
_exptl_absorpt_coefficient_mu 0.097
_exptl_absorpt_correction_type none
_exptl_crystal_colour Colorless
_exptl_crystal_density_diffrn 1.344
_exptl_crystal_density_method 'not measured'
_exptl_crystal_description Needles
_exptl_crystal_F_000 648
_exptl_crystal_size_max 0.36
_exptl_crystal_size_mid 0.24
_exptl_crystal_size_min 0.18
_refine_diff_density_max 0.209
_refine_diff_density_min -0.152
_refine_diff_density_rms 0.040
_refine_ls_extinction_method none
_refine_ls_goodness_of_fit_ref 1.006
_refine_ls_hydrogen_treatment constr
_refine_ls_matrix_type full
_refine_ls_number_parameters 210
_refine_ls_number_reflns 2569
_refine_ls_number_restraints 0
_refine_ls_restrained_S_all 1.006
_refine_ls_R_factor_all 0.1291
_refine_ls_R_factor_gt 0.0688
_refine_ls_shift/su_max 0.019
_refine_ls_shift/su_mean 0.002
_refine_ls_structure_factor_coef Fsqd
_refine_ls_weighting_details 'calc w=1/[\s^2^(Fo^2^)+(0.1018P)^2^+0.1877P] where P=(Fo^2^+2Fc^2^)/3'
_refine_ls_weighting_scheme calc
_refine_ls_wR_factor_gt 0.1675
_refine_ls_wR_factor_ref 0.2029
_reflns_number_gt 1461
_reflns_number_total 2569
_reflns_threshold_expression >2sigma(I)
_cod_data_source_file cg900938x_si_001.cif
_cod_data_source_block 1
_cod_depositor_comments
;
The following automatic conversions were performed:

'_symmetry_cell_setting' value 'Monoclinic' changed to 'monoclinic'
according to /home/saulius/struct/CIF-dictionaries/cif_core.dic
dictionary named 'cif_core.dic' version 2.4.2 from
2011-04-26.

'_refine_ls_hydrogen_treatment' value 'CONSTR' changed
to 'constr' according to
/home/saulius/struct/CIF-dictionaries/cif_core.dic dictionary named
'cif_core.dic' version 2.4.2 from 2011-04-26.

Automatic conversion script
Id: cif_fix_values 1715 2011-07-08 13:25:40Z adriana 
;
_cod_original_cell_volume 1533.8(3)
_cod_original_sg_symbol_H-M P2(1)/c
_cod_database_code 4502289

loop_
_symmetry_equiv_pos_as_xyz
'x, y, z'
'-x, y+1/2, -z+1/2'
'-x, -y, -z'
'x, -y-1/2, z-1/2'

loop_
_atom_site_label
_atom_site_type_symbol
_atom_site_fract_x
_atom_site_fract_y
_atom_site_fract_z
_atom_site_U_iso_or_equiv
_atom_site_adp_type
_atom_site_occupancy
_atom_site_symmetry_multiplicity
_atom_site_calc_flag
_atom_site_refinement_flags
O3 O 0.3320(3) 0.61478(12) 0.1532(2) 0.0629(7) Uani 1 1 d .
O2 O -0.0317(4) 0.66168(13) 0.2578(3) 0.0718(8) Uani 1 1 d .
O4 O 0.4504(3) 0.52990(12) 0.2725(2) 0.0673(8) Uani 1 1 d .
H4 H 0.5128 0.5589 0.3103 0.101 Uiso 1 1 calc R
O1 O 0.0669(4) 0.56248(12) 0.3296(2) 0.0655(8) Uani 1 1 d .
H1 H 0.0981 0.5826 0.3985 0.098 Uiso 1 1 calc R
C4 C 0.0422(4) 0.51952(15) 0.0531(3) 0.0436(8) Uani 1 1 d .
C3 C -0.0601(4) 0.57006(15) 0.1097(3) 0.0481(9) Uani 1 1 d .
C5 C 0.2261(4) 0.50779(15) 0.0971(3) 0.0482(8) Uani 1 1 d .
C2 C -0.2297(5) 0.58360(16) 0.0545(3) 0.0559(9) Uani 1 1 d .
H2 H -0.2922 0.6186 0.0870 0.067 Uiso 1 1 calc R
C6 C 0.3106(4) 0.45454(17) 0.0501(3) 0.0560(9) Uani 1 1 d .
H6 H 0.4244 0.4434 0.0884 0.067 Uiso 1 1 calc R
C1 C -0.0039(5) 0.60381(18) 0.2398(3) 0.0546(9) Uani 1 1 d .
C7 C 0.3396(4) 0.55627(18) 0.1803(3) 0.0533(9) Uani 1 1 d .
N1 N 0.6009(4) 0.88209(16) 0.9306(3) 0.0644(9) Uani 1 1 d .
C9 C 0.6657(6) 0.8974(2) 1.0543(4) 0.0763(12) Uani 1 1 d .
H9 H 0.6610 0.9412 1.0815 0.092 Uiso 1 1 calc R
C11 C 0.6068(6) 0.8196(2) 0.8953(4) 0.0734(12) Uani 1 1 d .
H11 H 0.5605 0.8080 0.8096 0.088 Uiso 1 1 calc R
C8 C 0.7388(6) 0.8515(3) 1.1428(4) 0.0871(14) Uani 1 1 d .
H8 H 0.7836 0.8638 1.2283 0.105 Uiso 1 1 calc R
C12 C 0.6768(7) 0.7714(2) 0.9775(5) 0.0858(13) Uani 1 1 d .
H12 H 0.6783 0.7278 0.9482 0.103 Uiso 1 1 calc R
C18 C 0.7449(6) 0.7870(3) 1.1031(5) 0.0859(14) Uani 1 1 d .
H18 H 0.7946 0.7546 1.1608 0.103 Uiso 1 1 calc R
N2 N 0.1673(4) 0.61731(15) 0.5561(3) 0.0607(8) Uani 1 1 d .
C13 C 0.1883(6) 0.5814(2) 0.6641(4) 0.0730(11) Uani 1 1 d .
H13 H 0.1733 0.5359 0.6561 0.088 Uiso 1 1 calc R
C17 C 0.1877(6) 0.6818(2) 0.5681(4) 0.0744(12) Uani 1 1 d .
H17 H 0.1704 0.7079 0.4922 0.089 Uiso 1 1 calc R
C14 C 0.2303(6) 0.6070(3) 0.7863(4) 0.0851(14) Uani 1 1 d .
H14 H 0.2428 0.5798 0.8607 0.102 Uiso 1 1 calc R
C15 C 0.2540(6) 0.6730(4) 0.7981(5) 0.0995(17) Uani 1 1 d .
H15 H 0.2842 0.6919 0.8811 0.119 Uiso 1 1 calc R
C16 C 0.2330(7) 0.7117(2) 0.6869(7) 0.0977(17) Uani 1 1 d .
H16 H 0.2492 0.7572 0.6926 0.117 Uiso 1 1 calc R

loop_
_atom_site_aniso_label
_atom_site_aniso_U_11
_atom_site_aniso_U_22
_atom_site_aniso_U_33
_atom_site_aniso_U_23
_atom_site_aniso_U_13
_atom_site_aniso_U_12
O3 0.0727(16) 0.0487(15) 0.0641(15) 0.0012(11) -0.0069(12) -0.0079(11)
O2 0.0920(19) 0.0527(17) 0.0689(16) -0.0181(12) 0.0002(14) 0.0041(13)
O4 0.0694(16) 0.0589(15) 0.0675(16) -0.0010(12) -0.0212(13) -0.0022(12)
O1 0.0940(18) 0.0579(15) 0.0434(13) -0.0080(11) 0.0025(13) -0.0020(13)
C4 0.0491(18) 0.0411(17) 0.0406(16) 0.0019(13) 0.0046(14) -0.0032(13)
C3 0.057(2) 0.0406(18) 0.0468(18) -0.0011(14) 0.0060(15) -0.0053(14)
C5 0.0543(19) 0.0451(18) 0.0445(17) 0.0022(14) 0.0017(15) 0.0004(14)
C2 0.060(2) 0.0455(19) 0.063(2) -0.0063(15) 0.0086(18) 0.0055(15)
C6 0.0506(19) 0.056(2) 0.060(2) -0.0023(16) -0.0035(16) 0.0062(16)
C1 0.063(2) 0.046(2) 0.055(2) -0.0066(16) 0.0050(17) -0.0020(15)
C7 0.0504(19) 0.054(2) 0.054(2) -0.0020(16) -0.0003(16) -0.0028(16)
N1 0.0636(19) 0.065(2) 0.0626(19) 0.0020(15) -0.0020(15) 0.0100(15)
C9 0.084(3) 0.077(3) 0.065(2) -0.006(2) -0.008(2) 0.013(2)
C11 0.085(3) 0.066(3) 0.067(2) 0.005(2) 0.003(2) 0.001(2)
C8 0.079(3) 0.120(4) 0.060(2) 0.007(3) -0.007(2) 0.011(3)
C12 0.107(3) 0.068(3) 0.084(3) 0.009(2) 0.014(3) 0.013(2)
C18 0.077(3) 0.092(4) 0.089(3) 0.035(3) 0.009(2) 0.017(2)
N2 0.075(2) 0.0592(19) 0.0477(17) -0.0034(14) 0.0072(14) -0.0011(15)
C13 0.080(3) 0.065(2) 0.073(3) 0.012(2) 0.001(2) -0.0071(19)
C17 0.084(3) 0.063(3) 0.075(3) 0.012(2) 0.003(2) -0.004(2)
C14 0.076(3) 0.128(5) 0.051(2) 0.020(3) 0.005(2) -0.002(3)
C15 0.084(3) 0.143(5) 0.068(3) -0.042(3) -0.006(2) 0.008(3)
C16 0.097(3) 0.062(3) 0.129(5) -0.029(3) -0.010(3) 0.000(2)

loop_
_atom_type_symbol
_atom_type_description
_atom_type_scat_dispersion_real
_atom_type_scat_dispersion_imag
_atom_type_scat_source
C C 0.0033 0.0016 'International Tables Vol C Tables 4.2.6.8 and 6.1.1.4'
H H 0.0000 0.0000 'International Tables Vol C Tables 4.2.6.8 and 6.1.1.4'
N N 0.0061 0.0033 'International Tables Vol C Tables 4.2.6.8 and 6.1.1.4'
O O 0.0106 0.0060 'International Tables Vol C Tables 4.2.6.8 and 6.1.1.4'

loop_
_geom_angle_atom_site_label_1
_geom_angle_atom_site_label_2
_geom_angle_atom_site_label_3
_geom_angle
_geom_angle_site_symmetry_1
_geom_angle_site_symmetry_3
C7 O4 H4 109.5 . .
C1 O1 H1 109.5 . .
C5 C4 C4 118.8(4) . 3_565
C5 C4 C3 122.5(3) . .
C4 C4 C3 118.7(3) 3_565 .
C2 C3 C4 119.8(3) . .
C2 C3 C1 115.5(3) . .
C4 C3 C1 124.1(3) . .
C6 C5 C4 119.7(3) . .
C6 C5 C7 117.1(3) . .
C4 C5 C7 122.8(3) . .
C3 C2 C6 120.8(3) . 3_565
C3 C2 H2 119.6 . .
C6 C2 H2 119.6 3_565 .
C5 C6 C2 121.4(3) . 3_565
C5 C6 H6 119.3 . .
C2 C6 H6 119.3 3_565 .
O2 C1 O1 125.5(3) . .
O2 C1 C3 122.4(3) . .
O1 C1 C3 112.0(3) . .
O3 C7 O4 125.0(3) . .
O3 C7 C5 120.0(3) . .
O4 C7 C5 114.8(3) . .
C11 N1 C9 117.4(3) . .
N1 C9 C8 122.7(4) . .
N1 C9 H9 118.7 . .
C8 C9 H9 118.7 . .
N1 C11 C12 123.2(4) . .
N1 C11 H11 118.4 . .
C12 C11 H11 118.4 . .
C9 C8 C18 118.7(4) . .
C9 C8 H8 120.6 . .
C18 C8 H8 120.6 . .
C11 C12 C18 119.5(4) . .
C11 C12 H12 120.2 . .
C18 C12 H12 120.2 . .
C12 C18 C8 118.5(4) . .
C12 C18 H18 120.8 . .
C8 C18 H18 120.8 . .
C13 N2 C17 118.1(3) . .
N2 C13 C14 123.4(4) . .
N2 C13 H13 118.3 . .
C14 C13 H13 118.3 . .
N2 C17 C16 122.5(4) . .
N2 C17 H17 118.7 . .
C16 C17 H17 118.7 . .
C13 C14 C15 118.5(4) . .
C13 C14 H14 120.8 . .
C15 C14 H14 120.8 . .
C14 C15 C16 119.4(4) . .
C14 C15 H15 120.3 . .
C16 C15 H15 120.3 . .
C17 C16 C15 118.2(5) . .
C17 C16 H16 120.9 . .
C15 C16 H16 120.9 . .

loop_
_geom_bond_atom_site_label_1
_geom_bond_atom_site_label_2
_geom_bond_distance
_geom_bond_site_symmetry_2
O3 C7 1.215(4) .
O2 C1 1.207(4) .
O4 C7 1.298(4) .
O4 H4 0.8200 .
O1 C1 1.306(4) .
O1 H1 0.8200 .
C4 C5 1.427(4) .
C4 C4 1.428(6) 3_565
C4 C3 1.436(5) .
C3 C2 1.365(4) .
C3 C1 1.505(5) .
C5 C6 1.363(5) .
C5 C7 1.500(4) .
C2 C6 1.397(5) 3_565
C2 H2 0.9300 .
C6 C2 1.397(5) 3_565
C6 H6 0.9300 .
N1 C11 1.317(5) .
N1 C9 1.332(5) .
C9 C8 1.366(6) .
C9 H9 0.9300 .
C11 C12 1.353(6) .
C11 H11 0.9300 .
C8 C18 1.368(6) .
C8 H8 0.9300 .
C12 C18 1.357(7) .
C12 H12 0.9300 .
C18 H18 0.9300 .
N2 C13 1.309(5) .
N2 C17 1.319(5) .
C13 C14 1.348(7) .
C13 H13 0.9300 .
C17 C16 1.357(7) .
C17 H17 0.9300 .
C14 C15 1.351(7) .
C14 H14 0.9300 .
C15 C16 1.367(8) .
C15 H15 0.9300 .
C16 H16 0.9300 .

loop_
_geom_torsion_atom_site_label_1
_geom_torsion_atom_site_label_2
_geom_torsion_atom_site_label_3
_geom_torsion_atom_site_label_4
_geom_torsion
_geom_torsion_site_symmetry_1
_geom_torsion_site_symmetry_4
C5 C4 C3 C2 173.2(3) . .
C4 C4 C3 C2 -5.5(5) 3_565 .
C5 C4 C3 C1 -16.0(5) . .
C4 C4 C3 C1 165.3(3) 3_565 .
C4 C4 C5 C6 -8.6(5) 3_565 .
C3 C4 C5 C6 172.7(3) . .
C4 C4 C5 C7 163.2(4) 3_565 .
C3 C4 C5 C7 -15.4(5) . .
C4 C3 C2 C6 5.1(5) . 3_565
C1 C3 C2 C6 -166.5(3) . 3_565
C4 C5 C6 C2 9.4(5) . 3_565
C7 C5 C6 C2 -162.9(3) . 3_565
C2 C3 C1 O2 -45.6(5) . .
C4 C3 C1 O2 143.2(4) . .
C2 C3 C1 O1 130.7(3) . .
C4 C3 C1 O1 -40.4(5) . .
C6 C5 C7 O3 128.2(4) . .
C4 C5 C7 O3 -43.9(5) . .
C6 C5 C7 O4 -47.0(4) . .
C4 C5 C7 O4 140.9(3) . .
C11 N1 C9 C8 1.0(6) . .
C9 N1 C11 C12 -0.9(6) . .
N1 C9 C8 C18 -0.4(7) . .
N1 C11 C12 C18 0.1(7) . .
C11 C12 C18 C8 0.6(7) . .
C9 C8 C18 C12 -0.4(7) . .
C17 N2 C13 C14 -0.4(6) . .
C13 N2 C17 C16 1.5(6) . .
N2 C13 C14 C15 -0.7(7) . .
C13 C14 C15 C16 0.6(7) . .
N2 C17 C16 C15 -1.5(7) . .
C14 C15 C16 C17 0.4(7) . .
